data_2017918
loop_
_publ_author_name
'Czerwinski, Andrzej'
'Valenzuela, Francisco'
'Afonine, Pavel'
'Dauter, Miroslawa'
'Dauter, Zbigniew'

_publ_section_title
;
 <i>N</i>-{<i>N</i>-[2-(3,5-Difluorophenyl)acetyl]-(<i>S</i>)-alanyl}-(<i>S</i>)-phenylglycine
 <i>tert</i>-butyl ester (DAPT): an inhibitor of \g-secretase,
 revealing fine electronic and hydrogen-bonding features
;
_journal_coeditor_code MX3037
_journal_issue 12
_journal_name_full 'Acta Crystallographica Section C'
_journal_page_first o585
_journal_page_last o588
_journal_paper_doi 10.1107/S0108270110044136
_journal_volume 66
_journal_year 2010
_chemical_formula_iupac 'C23 H26 F2 N2 O4'
_chemical_formula_moiety 'C23 H26 F2 N2 O4'
_chemical_formula_sum 'C23 H26 F2 N2 O4'
_chemical_formula_weight 432.46
_chemical_name_common DAPT
_chemical_name_systematic
;<i>N</i>-{<i>N</i>-[2-(3,5-Difluorophenyl)acetyl]-(<i>S</i>)-alanyl}-
(<i>S</i>)-phenylglycine <i>tert</i>-butyl ester
;
_space_group_IT_number 19
_symmetry_cell_setting orthorhombic
_symmetry_space_group_name_Hall 'P 2ac 2ab'
_symmetry_space_group_name_H-M 'P 21 21 21'
_atom_sites_solution_hydrogens geom
_atom_sites_solution_primary direct
_atom_sites_solution_secondary difmap
_cell_angle_alpha 90.00
_cell_angle_beta 90.00
_cell_angle_gamma 90.00
_cell_formula_units_Z 4
_cell_length_a 5.490(5)
_cell_length_b 15.720(15)
_cell_length_c 24.82(2)
_cell_measurement_temperature 100(2)
_cell_measurement_theta_max 29.08
_cell_measurement_theta_min 1.51
_cell_volume 2142(3)
_computing_cell_refinement 'HKL2000 (Otwinowski & Minor, 1997)'
_computing_data_collection 'SERGUI, SERCAT APS beamline software'
_computing_data_reduction 'HKL2000 (Otwinowski & Minor, 1997)'
_computing_molecular_graphics
;
ORTEP-3 (Farrugia, 1997) and PyMOL (DeLano, 2002)
;
_computing_publication_material
;
ORTEP-3 (Farrugia, 1997) and PyMOL (DeLano, 2002)
;
_computing_structure_refinement 'SHELXL97 (Sheldrick, 2008)'
_computing_structure_solution 'SHELXD (Sheldrick, 2008)'
_diffrn_ambient_temperature 100(2)
_diffrn_measured_fraction_theta_full 1.0
_diffrn_measured_fraction_theta_max 1.0
_diffrn_measurement_device_type 'Marresearch MAR300 CCD'
_diffrn_measurement_method \w
_diffrn_radiation_monochromator 'Si111 double crystal'
_diffrn_radiation_source 'SERCAT 22ID synchrotron beamline, APS, USA'
_diffrn_radiation_type synchrotron
_diffrn_radiation_wavelength 0.70000
_diffrn_reflns_av_R_equivalents 0.061
_diffrn_reflns_av_sigmaI/netI 0.0137
_diffrn_reflns_limit_h_max 6
_diffrn_reflns_limit_h_min 0
_diffrn_reflns_limit_k_max 21
_diffrn_reflns_limit_k_min 0
_diffrn_reflns_limit_l_max 33
_diffrn_reflns_limit_l_min 0
_diffrn_reflns_number 3216
_diffrn_reflns_theta_full 29.08
_diffrn_reflns_theta_max 29.08
_diffrn_reflns_theta_min 1.51
_exptl_absorpt_coefficient_mu 0.103
_exptl_absorpt_correction_T_max 0.996
_exptl_absorpt_correction_T_min 0.974
_exptl_absorpt_correction_type multi-scan
_exptl_absorpt_process_details '(SCALEPACK; Otwinowski <i>et al.</i>, 2003)'
_exptl_crystal_colour colourless
_exptl_crystal_density_diffrn 1.341
_exptl_crystal_density_method 'not measured'
_exptl_crystal_description needle
_exptl_crystal_F_000 912
_exptl_crystal_size_max 0.25
_exptl_crystal_size_mid 0.05
_exptl_crystal_size_min 0.04
_refine_diff_density_max 0.351
_refine_diff_density_min -0.228
_refine_ls_extinction_method none
_refine_ls_goodness_of_fit_ref 1.104
_refine_ls_hydrogen_treatment refall
_refine_ls_matrix_type full
_refine_ls_number_parameters 384
_refine_ls_number_reflns 3216
_refine_ls_number_restraints 0
_refine_ls_restrained_S_all 1.104
_refine_ls_R_factor_all 0.0399
_refine_ls_R_factor_gt 0.0395
_refine_ls_shift/su_max 0.000
_refine_ls_shift/su_mean 0.000
_refine_ls_structure_factor_coef Fsqd
_refine_ls_weighting_details 'calc w = 1/[\s^2^(Fo^2^)+(0.0854P)^2^+0.2521P] where P=(Fo^2^+2Fc^2^)/3'
_refine_ls_weighting_scheme calc
_refine_ls_wR_factor_gt 0.1115
_refine_ls_wR_factor_ref 0.1124
_reflns_number_gt 3157
_reflns_number_total 3216
_reflns_threshold_expression I>2\s(I)
_cod_data_source_file mx3037.cif
_cod_data_source_block I
_cod_original_cell_volume 2142(4)
_cod_database_code 2017918
_cod_database_fobs_code 2017918

loop_
_symmetry_equiv_pos_as_xyz
'x, y, z'
'-x+1/2, -y, z+1/2'
'-x, y+1/2, -z+1/2'
'x+1/2, -y+1/2, -z'

loop_
_atom_site_type_symbol
_atom_site_label
_atom_site_fract_x
_atom_site_fract_y
_atom_site_fract_z
_atom_site_U_iso_or_equiv
_atom_site_adp_type
_atom_site_calc_flag
_atom_site_refinement_flags
_atom_site_occupancy
_atom_site_disorder_assembly
_atom_site_disorder_group
C C11 0.6539(3) 0.28035(9) 0.30106(5) 0.0201(3) Uani d . 1 . .
O O11 0.4447(2) 0.27996(8) 0.28339(5) 0.0256(3) Uani d . 1 . .
C C12 0.8693(3) 0.30527(10) 0.26642(6) 0.0233(3) Uani d . 1 . .
H H121 0.853(5) 0.2715(15) 0.2341(10) 0.032(6) Uiso d . 1 . .
H H122 1.016(5) 0.2923(16) 0.2835(10) 0.030(6) Uiso d . 1 . .
C C13 0.8620(3) 0.39950(9) 0.25378(5) 0.0211(3) Uani d . 1 . .
C C14 1.0419(3) 0.45296(10) 0.27404(6) 0.0248(3) Uani d . 1 . .
H H141 1.167(6) 0.4343(16) 0.2930(10) 0.036(7) Uiso d . 1 . .
C C15 1.0266(4) 0.53925(11) 0.26319(6) 0.0279(4) Uani d . 1 . .
F F15 1.2001(3) 0.59119(7) 0.28355(5) 0.0390(3) Uani d . 1 . .
C C16 0.8429(4) 0.57523(10) 0.23277(6) 0.0270(3) Uani d . 1 . .
H H161 0.831(6) 0.6349(16) 0.2259(10) 0.034(6) Uiso d . 1 . .
C C17 0.6696(4) 0.51989(10) 0.21324(6) 0.0249(3) Uani d . 1 . .
F F17 0.4878(2) 0.55269(7) 0.18267(4) 0.0343(3) Uani d . 1 . .
C C18 0.6721(3) 0.43342(10) 0.22280(6) 0.0236(3) Uani d . 1 . .
H H181 0.553(6) 0.3990(17) 0.2092(10) 0.036(6) Uiso d . 1 . .
C C21 0.3526(3) 0.32386(9) 0.40160(6) 0.0196(3) Uani d . 1 . .
O O21 0.1333(2) 0.32019(7) 0.41180(5) 0.0248(3) Uani d . 1 . .
C C22 0.5011(3) 0.24373(9) 0.38930(6) 0.0202(3) Uani d . 1 . .
H H221 0.393(6) 0.2058(15) 0.3702(10) 0.034(6) Uiso d . 1 . .
N N20 0.7020(3) 0.26076(8) 0.35303(5) 0.0208(3) Uani d . 1 . .
H H201 0.852(6) 0.2726(17) 0.3679(11) 0.042(7) Uiso d . 1 . .
C C23 0.5961(4) 0.20635(10) 0.44195(6) 0.0276(4) Uani d . 1 . .
H H231 0.468(5) 0.1985(15) 0.4680(10) 0.031(6) Uiso d . 1 . .
H H232 0.719(5) 0.2452(15) 0.4603(9) 0.026(5) Uiso d . 1 . .
H H233 0.678(6) 0.1537(17) 0.4349(10) 0.037(6) Uiso d . 1 . .
C C31 0.5399(3) 0.54795(9) 0.40207(6) 0.0219(3) Uani d . 1 . .
O O31 0.7531(3) 0.53848(7) 0.39163(5) 0.0267(3) Uani d . 1 . .
C C32 0.3781(3) 0.47558(9) 0.42252(6) 0.0217(3) Uani d . 1 . .
H H321 0.214(4) 0.4849(12) 0.4083(8) 0.014(4) Uiso d . 1 . .
N N30 0.4815(3) 0.39654(8) 0.40330(6) 0.0229(3) Uani d . 1 . .
H H301 0.639(8) 0.396(2) 0.3937(14) 0.062(10) Uiso d . 1 . .
C C33 0.3839(3) 0.48287(9) 0.48414(6) 0.0211(3) Uani d . 1 . .
C C34 0.1976(4) 0.52431(10) 0.51115(7) 0.0265(3) Uani d . 1 . .
H H341 0.051(5) 0.5420(16) 0.4905(10) 0.034(6) Uiso d . 1 . .
C C35 0.2105(4) 0.53464(10) 0.56697(7) 0.0315(4) Uani d . 1 . .
H H351 0.082(6) 0.5656(17) 0.5835(11) 0.041(7) Uiso d . 1 . .
C C36 0.4094(4) 0.50469(11) 0.59552(7) 0.0305(4) Uani d . 1 . .
H H361 0.420(5) 0.5126(15) 0.6362(10) 0.035(6) Uiso d . 1 . .
C C37 0.5960(4) 0.46317(12) 0.56849(7) 0.0304(4) Uani d . 1 . .
H H371 0.729(6) 0.4426(17) 0.5879(10) 0.034(6) Uiso d . 1 . .
C C38 0.5831(4) 0.45218(11) 0.51271(7) 0.0265(3) Uani d . 1 . .
H H381 0.719(6) 0.4225(16) 0.4938(11) 0.037(7) Uiso d . 1 . .
O O40 0.4132(2) 0.61970(6) 0.40121(4) 0.0210(2) Uani d . 1 . .
C C40 0.5361(3) 0.70330(9) 0.39555(6) 0.0203(3) Uani d . 1 . .
C C41 0.6757(4) 0.70880(11) 0.34279(6) 0.0270(3) Uani d . 1 . .
H H411 0.569(6) 0.6977(18) 0.3116(12) 0.046(7) Uiso d . 1 . .
H H412 0.801(6) 0.6698(17) 0.3424(10) 0.038(7) Uiso d . 1 . .
H H413 0.738(5) 0.7686(15) 0.3396(9) 0.033(6) Uiso d . 1 . .
C C42 0.3215(4) 0.76394(10) 0.39591(7) 0.0276(3) Uani d . 1 . .
H H421 0.385(6) 0.8219(17) 0.3924(11) 0.043(7) Uiso d . 1 . .
H H422 0.202(7) 0.7472(19) 0.3670(12) 0.050(8) Uiso d . 1 . .
H H423 0.234(6) 0.7637(19) 0.4307(11) 0.042(7) Uiso d . 1 . .
C C43 0.6977(4) 0.71596(11) 0.44472(6) 0.0273(3) Uani d . 1 . .
H H431 0.752(5) 0.7734(16) 0.4444(10) 0.032(6) Uiso d . 1 . .
H H432 0.600(6) 0.7031(15) 0.4796(10) 0.035(6) Uiso d . 1 . .
H H433 0.835(5) 0.6775(15) 0.4437(9) 0.027(5) Uiso d . 1 . .

loop_
_atom_site_aniso_label
_atom_site_aniso_U_11
_atom_site_aniso_U_22
_atom_site_aniso_U_33
_atom_site_aniso_U_12
_atom_site_aniso_U_13
_atom_site_aniso_U_23
C11 0.0221(8) 0.0188(5) 0.0195(6) -0.0010(5) 0.0003(5) -0.0024(5)
O11 0.0213(6) 0.0326(6) 0.0229(5) -0.0019(5) -0.0027(4) 0.0007(4)
C12 0.0220(8) 0.0240(6) 0.0240(6) 0.0003(6) 0.0041(6) -0.0019(5)
C13 0.0213(8) 0.0236(6) 0.0183(5) -0.0014(5) 0.0023(5) -0.0015(5)
C14 0.0227(9) 0.0288(7) 0.0229(6) -0.0016(6) -0.0015(6) -0.0034(5)
C15 0.0283(10) 0.0287(7) 0.0266(7) -0.0063(7) 0.0001(6) -0.0068(6)
F15 0.0377(7) 0.0323(5) 0.0469(6) -0.0106(5) -0.0104(5) -0.0087(5)
C16 0.0324(10) 0.0239(7) 0.0246(6) -0.0038(6) 0.0009(6) -0.0006(5)
C17 0.0271(9) 0.0284(7) 0.0191(6) -0.0006(6) -0.0016(6) 0.0025(5)
F17 0.0370(7) 0.0337(5) 0.0322(5) 0.0001(5) -0.0109(5) 0.0087(4)
C18 0.0247(9) 0.0266(7) 0.0196(6) -0.0038(6) -0.0007(6) -0.0008(5)
C21 0.0238(8) 0.0169(5) 0.0181(5) -0.0026(5) -0.0008(5) 0.0009(4)
O21 0.0237(7) 0.0232(5) 0.0277(5) -0.0031(4) -0.0006(5) -0.0002(4)
C22 0.0236(8) 0.0166(5) 0.0205(6) -0.0031(5) -0.0010(5) 0.0001(5)
N20 0.0204(7) 0.0215(5) 0.0206(5) -0.0020(5) -0.0018(5) -0.0002(4)
C23 0.0384(11) 0.0221(6) 0.0224(6) 0.0005(7) -0.0018(6) 0.0051(5)
C31 0.0275(9) 0.0174(6) 0.0208(6) -0.0029(6) -0.0001(6) -0.0007(5)
O31 0.0253(7) 0.0207(5) 0.0341(6) -0.0017(5) 0.0051(5) 0.0004(4)
C32 0.0244(8) 0.0154(5) 0.0253(6) -0.0021(5) 0.0000(6) -0.0001(5)
N30 0.0236(8) 0.0164(5) 0.0288(6) -0.0038(5) 0.0032(5) -0.0031(4)
C33 0.0246(8) 0.0140(5) 0.0246(6) -0.0019(5) 0.0030(6) 0.0015(4)
C34 0.0281(9) 0.0191(6) 0.0324(7) 0.0042(6) 0.0051(7) 0.0030(5)
C35 0.0376(11) 0.0228(7) 0.0339(8) 0.0040(7) 0.0090(7) -0.0024(6)
C36 0.0381(11) 0.0271(7) 0.0262(7) -0.0039(7) 0.0045(7) -0.0022(6)
C37 0.0300(10) 0.0339(8) 0.0272(7) -0.0004(7) -0.0016(6) 0.0016(6)
C38 0.0252(9) 0.0266(7) 0.0275(7) 0.0021(6) 0.0018(6) -0.0005(6)
O40 0.0235(6) 0.0160(4) 0.0234(5) -0.0033(4) -0.0009(4) 0.0017(3)
C40 0.0239(8) 0.0168(5) 0.0202(5) -0.0045(5) -0.0030(5) 0.0009(4)
C41 0.0292(9) 0.0292(7) 0.0226(6) -0.0039(7) 0.0024(6) 0.0063(6)
C42 0.0263(9) 0.0198(6) 0.0366(8) -0.0015(6) -0.0025(7) 0.0014(5)
C43 0.0298(10) 0.0280(7) 0.0242(6) -0.0034(7) -0.0070(6) -0.0036(6)

loop_
_atom_type_symbol
_atom_type_description
_atom_type_scat_dispersion_real
_atom_type_scat_dispersion_imag
_atom_type_scat_source
C C 0.0033 0.0016 'International Tables Vol C Tables 4.2.6.8 and 6.1.1.4'
H H 0.0000 0.0000 'International Tables Vol C Tables 4.2.6.8 and 6.1.1.4'
N N 0.0061 0.0033 'International Tables Vol C Tables 4.2.6.8 and 6.1.1.4'
O O 0.0106 0.0060 'International Tables Vol C Tables 4.2.6.8 and 6.1.1.4'
F F 0.0171 0.0103 'International Tables Vol C Tables 4.2.6.8 and 6.1.1.4'

loop_
_geom_angle_atom_site_label_1
_geom_angle_atom_site_label_2
_geom_angle_atom_site_label_3
_geom_angle_site_symmetry_1
_geom_angle_site_symmetry_3
_geom_angle
_geom_angle_publ_flag
O11 C11 N20 . . 121.46(15) ?
O11 C11 C12 . . 121.90(15) ?
N20 C11 C12 . . 116.61(16) ?
C13 C12 C11 . . 110.49(14) ?
C13 C12 H121 . . 111.3(14) ?
C11 C12 H121 . . 104.9(17) ?
C13 C12 H122 . . 109.3(16) ?
C11 C12 H122 . . 111.1(16) ?
H121 C12 H122 . . 110(2) ?
C14 C13 C18 . . 119.80(15) ?
C14 C13 C12 . . 119.82(16) ?
C18 C13 C12 . . 120.37(15) ?
C15 C14 C13 . . 118.58(17) ?
C15 C14 H141 . . 118.4(17) ?
C13 C14 H141 . . 123.1(17) ?
F15 C15 C16 . . 118.12(16) ?
F15 C15 C14 . . 118.41(17) ?
C16 C15 C14 . . 123.47(16) ?
C17 C16 C15 . . 115.99(16) ?
C17 C16 H161 . . 120.8(18) ?
C15 C16 H161 . . 123.2(18) ?
F17 C17 C16 . . 117.73(16) ?
F17 C17 C18 . . 118.56(16) ?
C16 C17 C18 . . 123.70(17) ?
C17 C18 C13 . . 118.46(16) ?
C17 C18 H181 . . 120.8(17) ?
C13 C18 H181 . . 120.8(17) ?
O21 C21 N30 . . 123.21(16) ?
O21 C21 C22 . . 121.52(15) ?
N30 C21 C22 . . 115.18(16) ?
N20 C22 C23 . . 110.07(16) ?
N20 C22 C21 . . 112.17(13) ?
C23 C22 C21 . . 109.15(13) ?
N20 C22 H221 . . 106.1(16) ?
C23 C22 H221 . . 113.2(15) ?
C21 C22 H221 . . 106.2(17) ?
C11 N20 C22 . . 119.06(15) ?
C11 N20 H201 . . 120.6(18) ?
C22 N20 H201 . . 118.0(18) ?
C22 C23 H231 . . 112.0(16) ?
C22 C23 H232 . . 112.3(13) ?
H231 C23 H232 . . 105.2(19) ?
C22 C23 H233 . . 109.7(15) ?
H231 C23 H233 . . 111(2) ?
H232 C23 H233 . . 107(2) ?
O31 C31 O40 . . 127.59(15) ?
O31 C31 C32 . . 122.83(15) ?
O40 C31 C32 . . 109.47(16) ?
N30 C32 C31 . . 107.54(15) ?
N30 C32 C33 . . 112.62(13) ?
C31 C32 C33 . . 105.25(13) ?
N30 C32 H321 . . 111.8(12) ?
C31 C32 H321 . . 107.7(12) ?
C33 C32 H321 . . 111.5(12) ?
C21 N30 C32 . . 122.26(16) ?
C21 N30 H301 . . 120(2) ?
C32 N30 H301 . . 118(2) ?
C38 C33 C34 . . 119.80(16) ?
C38 C33 C32 . . 119.96(15) ?
C34 C33 C32 . . 120.14(15) ?
C33 C34 C35 . . 119.82(18) ?
C33 C34 H341 . . 118.8(15) ?
C35 C34 H341 . . 121.2(15) ?
C36 C35 C34 . . 120.54(18) ?
C36 C35 H351 . . 122.7(17) ?
C34 C35 H351 . . 116.7(17) ?
C37 C36 C35 . . 119.66(17) ?
C37 C36 H361 . . 119.5(16) ?
C35 C36 H361 . . 120.9(16) ?
C36 C37 C38 . . 119.99(19) ?
C36 C37 H371 . . 119.5(16) ?
C38 C37 H371 . . 120.5(17) ?
C33 C38 C37 . . 120.19(17) ?
C33 C38 H381 . . 120.7(16) ?
C37 C38 H381 . . 119.1(16) ?
C31 O40 C40 . . 121.11(15) ?
O40 C40 C42 . . 101.71(15) ?
O40 C40 C41 . . 111.18(12) ?
C42 C40 C41 . . 111.18(14) ?
O40 C40 C43 . . 107.75(12) ?
C42 C40 C43 . . 111.48(14) ?
C41 C40 C43 . . 112.93(17) ?
C40 C41 H411 . . 111.4(19) ?
C40 C41 H412 . . 110.3(16) ?
H411 C41 H412 . . 109(2) ?
C40 C41 H413 . . 107.1(14) ?
H411 C41 H413 . . 108(2) ?
H412 C41 H413 . . 112(2) ?
C40 C42 H421 . . 108(2) ?
C40 C42 H422 . . 109.8(18) ?
H421 C42 H422 . . 114(2) ?
C40 C42 H423 . . 112.5(18) ?
H421 C42 H423 . . 105(2) ?
H422 C42 H423 . . 108(3) ?
C40 C43 H431 . . 107.4(15) ?
C40 C43 H432 . . 110.0(17) ?
H431 C43 H432 . . 111(2) ?
C40 C43 H433 . . 110.6(14) ?
H431 C43 H433 . . 110(2) ?
H432 C43 H433 . . 108(2) ?

loop_
_geom_bond_atom_site_label_1
_geom_bond_atom_site_label_2
_geom_bond_site_symmetry_2
_geom_bond_distance
_geom_bond_publ_flag
C11 O11 . 1.229(2) ?
C11 N20 . 1.352(2) ?
C11 C12 . 1.514(3) ?
C12 C13 . 1.515(3) ?
C12 H121 . 0.97(2) ?
C12 H122 . 0.93(3) ?
C13 C14 . 1.391(2) ?
C13 C18 . 1.401(2) ?
C14 C15 . 1.385(3) ?
C14 H141 . 0.89(3) ?
C15 F15 . 1.352(2) ?
C15 C16 . 1.381(3) ?
C16 C17 . 1.377(3) ?
C16 H161 . 0.95(2) ?
C17 F17 . 1.356(2) ?
C17 C18 . 1.380(3) ?
C18 H181 . 0.92(3) ?
C21 O21 . 1.232(3) ?
C21 N30 . 1.344(2) ?
C21 C22 . 1.531(2) ?
C22 N20 . 1.449(2) ?
C22 C23 . 1.525(2) ?
C22 H221 . 0.97(3) ?
N20 H201 . 0.92(3) ?
C23 H231 . 0.96(3) ?
C23 H232 . 1.02(3) ?
C23 H233 . 0.96(3) ?
C31 O31 . 1.208(3) ?
C31 O40 . 1.325(2) ?
C31 C32 . 1.530(2) ?
C32 N30 . 1.447(2) ?
C32 C33 . 1.534(3) ?
C32 H321 . 0.98(2) ?
N30 H301 . 0.90(4) ?
C33 C38 . 1.390(3) ?
C33 C34 . 1.386(2) ?
C34 C35 . 1.397(3) ?
C34 H341 . 1.00(3) ?
C35 C36 . 1.384(3) ?
C35 H351 . 0.95(3) ?
C36 C37 . 1.388(3) ?
C36 H361 . 1.02(3) ?
C37 C38 . 1.397(3) ?
C37 H371 . 0.93(3) ?
C38 H381 . 1.00(3) ?
O40 C40 . 1.484(2) ?
C40 C42 . 1.516(3) ?
C40 C41 . 1.520(2) ?
C40 C43 . 1.522(2) ?
C41 H411 . 0.99(3) ?
C41 H412 . 0.92(3) ?
C41 H413 . 1.00(2) ?
C42 H421 . 0.98(3) ?
C42 H422 . 1.01(3) ?
C42 H423 . 0.99(3) ?
C43 H431 . 0.95(3) ?
C43 H432 . 1.04(3) ?
C43 H433 . 0.97(3) ?

loop_
_geom_hbond_atom_site_label_D
_geom_hbond_atom_site_label_H
_geom_hbond_atom_site_label_A
_geom_hbond_site_symmetry_A
_geom_hbond_distance_DH
_geom_hbond_distance_HA
_geom_hbond_distance_DA
_geom_hbond_angle_DHA
_geom_hbond_publ_flag
N20 H201 O21 1_655 0.92(4) 2.03(3) 2.933(3) 165(3) y

loop_
_geom_torsion_atom_site_label_1
_geom_torsion_atom_site_label_2
_geom_torsion_atom_site_label_3
_geom_torsion_atom_site_label_4
_geom_torsion_site_symmetry_1
_geom_torsion_site_symmetry_2
_geom_torsion_site_symmetry_3
_geom_torsion_site_symmetry_4
_geom_torsion
_geom_torsion_publ_flag
O11 C11 C12 C13 . . . . 69.49(19) ?
N20 C11 C12 C13 . . . . -108.71(15) ?
C11 C12 C13 C14 . . . . 114.09(18) ?
C11 C12 C13 C18 . . . . -64.48(19) ?
C18 C13 C14 C15 . . . . 0.5(2) ?
C12 C13 C14 C15 . . . . -178.07(15) ?
C13 C14 C15 F15 . . . . 179.15(15) ?
C13 C14 C15 C16 . . . . -0.7(3) ?
F15 C15 C16 C17 . . . . -179.56(15) ?
C14 C15 C16 C17 . . . . 0.3(3) ?
C15 C16 C17 F17 . . . . -179.28(15) ?
C15 C16 C17 C18 . . . . 0.3(3) ?
F17 C17 C18 C13 . . . . 179.13(14) ?
C16 C17 C18 C13 . . . . -0.5(3) ?
C14 C13 C18 C17 . . . . 0.0(2) ?
C12 C13 C18 C17 . . . . 178.60(14) ?
O21 C21 C22 N20 . . . . 149.97(14) ?
N30 C21 C22 N20 . . . . -33.53(18) ?
O21 C21 C22 C23 . . . . -87.76(19) ?
N30 C21 C22 C23 . . . . 88.74(17) ?
O11 C11 N20 C22 . . . . -3.6(2) ?
C12 C11 N20 C22 . . . . 174.62(12) ?
C23 C22 N20 C11 . . . . 168.83(13) ?
C21 C22 N20 C11 . . . . -69.43(17) ?
O31 C31 C32 N30 . . . . -26.0(2) ?
O40 C31 C32 N30 . . . . 157.57(13) ?
O31 C31 C32 C33 . . . . 94.25(18) ?
O40 C31 C32 C33 . . . . -82.15(16) ?
O21 C21 N30 C32 . . . . 6.3(2) ?
C22 C21 N30 C32 . . . . -170.14(13) ?
C31 C32 N30 C21 . . . . -161.83(14) ?
C33 C32 N30 C21 . . . . 82.7(2) ?
N30 C32 C33 C38 . . . . 38.0(2) ?
C31 C32 C33 C38 . . . . -78.90(18) ?
N30 C32 C33 C34 . . . . -145.73(15) ?
C31 C32 C33 C34 . . . . 97.40(19) ?
C38 C33 C34 C35 . . . . -0.3(2) ?
C32 C33 C34 C35 . . . . -176.63(15) ?
C33 C34 C35 C36 . . . . 0.8(3) ?
C34 C35 C36 C37 . . . . -0.8(3) ?
C35 C36 C37 C38 . . . . 0.3(3) ?
C34 C33 C38 C37 . . . . -0.1(2) ?
C32 C33 C38 C37 . . . . 176.19(16) ?
C36 C37 C38 C33 . . . . 0.1(3) ?
O31 C31 O40 C40 . . . . -10.6(2) ?
C32 C31 O40 C40 . . . . 165.54(12) ?
C31 O40 C40 C42 . . . . 179.27(13) ?
C31 O40 C40 C41 . . . . 60.84(18) ?
C31 O40 C40 C43 . . . . -63.41(18) ?

loop_
_cod_related_entry_id
_cod_related_entry_database
_cod_related_entry_code
1 ChemSpider 4470783
